data_4088829
loop_
_publ_author_name
'Walewska, Ma\/lgorzata'
'Hlina, Johann'
'Baumgartner, Judith'
'M\"uller, Thomas'
'Marschner, Christoph'

_publ_section_title
;
 Basic Reactivity Pattern of a Cyclic Disilylated Germylene.
;
_journal_issue 16
_journal_name_full Organometallics
_journal_page_first 2728
_journal_page_last 2737
_journal_paper_doi 10.1021/acs.organomet.6b00482
_journal_volume 35
_journal_year 2016
_chemical_formula_sum 'C19 H57 Ge P Si8'
_chemical_formula_weight 613.93
_space_group_IT_number 15
_space_group_name_Hall '-C 2yc'
_space_group_name_H-M_alt 'C 1 2/c 1'
_symmetry_cell_setting monoclinic
_symmetry_space_group_name_H-M 'C 1 2/c 1'
_atom_sites_solution_hydrogens geom
_atom_sites_solution_primary direct
_atom_sites_solution_secondary difmap
_audit_creation_method SHELXL-97
_cell_angle_alpha 90.00
_cell_angle_beta 91.23(3)
_cell_angle_gamma 90.00
_cell_formula_units_Z 8
_cell_length_a 15.514(3)
_cell_length_b 21.002(4)
_cell_length_c 22.116(4)
_cell_measurement_reflns_used 20625
_cell_measurement_temperature 100(2)
_cell_measurement_theta_max 52.571
_cell_measurement_theta_min 4.961
_cell_volume 7204(2)
_computing_cell_refinement 'Bruker SMART'
_computing_data_collection 'Bruker SMART'
_computing_data_reduction 'Bruker SAINT'
_computing_molecular_graphics 'Bruker SHELXTL'
_computing_publication_material 'Bruker SHELXTL'
_computing_structure_refinement 'SHELXL-97 (Sheldrick, 1997)'
_computing_structure_solution 'SHELXS-97 (Sheldrick, 1990)'
_diffrn_ambient_temperature 100(2)
_diffrn_measured_fraction_theta_full 0.998
_diffrn_measured_fraction_theta_max 0.998
_diffrn_measurement_device_type 'SMART APEX'
_diffrn_measurement_method '\w scans'
_diffrn_radiation_monochromator graphite
_diffrn_radiation_source 'fine-focus sealed tube'
_diffrn_radiation_type MoK\a
_diffrn_radiation_wavelength 0.71073
_diffrn_reflns_av_R_equivalents 0.0232
_diffrn_reflns_av_sigmaI/netI 0.0181
_diffrn_reflns_limit_h_max 19
_diffrn_reflns_limit_h_min -19
_diffrn_reflns_limit_k_max 26
_diffrn_reflns_limit_k_min -26
_diffrn_reflns_limit_l_max 27
_diffrn_reflns_limit_l_min -27
_diffrn_reflns_number 28394
_diffrn_reflns_theta_full 26.36
_diffrn_reflns_theta_max 26.36
_diffrn_reflns_theta_min 1.63
_exptl_absorpt_coefficient_mu 1.169
_exptl_absorpt_correction_T_max 0.8172
_exptl_absorpt_correction_T_min 0.7356
_exptl_absorpt_correction_type multi-scan
_exptl_absorpt_process_details SADABS
_exptl_crystal_colour yellow
_exptl_crystal_density_diffrn 1.132
_exptl_crystal_density_method 'not measured'
_exptl_crystal_description blocks
_exptl_crystal_F_000 2640
_exptl_crystal_size_max 0.28
_exptl_crystal_size_mid 0.22
_exptl_crystal_size_min 0.18
_refine_diff_density_max 1.000
_refine_diff_density_min -0.194
_refine_diff_density_rms 0.051
_refine_ls_extinction_method none
_refine_ls_goodness_of_fit_ref 1.047
_refine_ls_hydrogen_treatment constr
_refine_ls_matrix_type full
_refine_ls_number_parameters 281
_refine_ls_number_reflns 7346
_refine_ls_number_restraints 0
_refine_ls_restrained_S_all 1.047
_refine_ls_R_factor_all 0.0235
_refine_ls_R_factor_gt 0.0220
_refine_ls_shift/su_max 0.001
_refine_ls_shift/su_mean 0.000
_refine_ls_structure_factor_coef Fsqd
_refine_ls_weighting_details 'calc w=1/[\s^2^(Fo^2^)+(0.0337P)^2^+4.2881P] where P=(Fo^2^+2Fc^2^)/3'
_refine_ls_weighting_scheme calc
_refine_ls_wR_factor_gt 0.0581
_refine_ls_wR_factor_ref 0.0588
_reflns_number_gt 6947
_reflns_number_total 7346
_reflns_threshold_expression >2sigma(I)
_cod_data_source_file om6b00482_si_002.cif
_cod_data_source_block 4a_1009j
_cod_original_sg_symbol_H-M C2/c
_cod_database_code 4088829

loop_
_symmetry_equiv_pos_as_xyz
'x, y, z'
'-x, y, -z+1/2'
'x+1/2, y+1/2, z'
'-x+1/2, y+1/2, -z+1/2'
'-x, -y, -z'
'x, -y, z-1/2'
'-x+1/2, -y+1/2, -z'
'x+1/2, -y+1/2, z-1/2'

loop_
_atom_site_label
_atom_site_type_symbol
_atom_site_fract_x
_atom_site_fract_y
_atom_site_fract_z
_atom_site_U_iso_or_equiv
_atom_site_adp_type
_atom_site_occupancy
_atom_site_symmetry_multiplicity
_atom_site_calc_flag
_atom_site_refinement_flags
Ge1 Ge 0.341702(8) 0.019449(6) 0.417184(6) 0.01581(5) Uani 1 1 d .
P1 P 0.29559(2) 0.041433(16) 0.515455(15) 0.01938(8) Uani 1 1 d .
Si1 Si 0.26500(2) 0.100617(16) 0.357118(15) 0.01602(8) Uani 1 1 d .
Si2 Si 0.27060(2) 0.043661(17) 0.265803(15) 0.01642(8) Uani 1 1 d .
Si3 Si 0.22491(2) -0.060402(17) 0.285689(16) 0.01810(8) Uani 1 1 d .
Si4 Si 0.26691(2) -0.079251(16) 0.387334(15) 0.01594(8) Uani 1 1 d .
Si5 Si 0.12784(2) 0.146421(18) 0.367425(17) 0.02171(8) Uani 1 1 d .
Si6 Si 0.36397(2) 0.184831(17) 0.345504(17) 0.02069(8) Uani 1 1 d .
Si7 Si 0.15273(2) -0.128304(18) 0.437834(18) 0.02262(9) Uani 1 1 d .
Si8 Si 0.38394(2) -0.150262(17) 0.388986(16) 0.01863(8) Uani 1 1 d .
C1 C 0.20848(10) 0.08008(7) 0.19990(6) 0.0287(3) Uani 1 1 d .
H1A H 0.2320 0.1223 0.1911 0.043 Uiso 1 1 calc R
H1B H 0.1476 0.0841 0.2102 0.043 Uiso 1 1 calc R
H1C H 0.2136 0.0527 0.1643 0.043 Uiso 1 1 calc R
C2 C 0.38751(9) 0.03540(7) 0.24524(6) 0.0221(3) Uani 1 1 d .
H2A H 0.3923 0.0059 0.2111 0.033 Uiso 1 1 calc R
H2B H 0.4206 0.0188 0.2801 0.033 Uiso 1 1 calc R
H2C H 0.4103 0.0771 0.2339 0.033 Uiso 1 1 calc R
C3 C 0.10517(9) -0.06814(8) 0.27218(7) 0.0327(3) Uani 1 1 d .
H3A H 0.0905 -0.0554 0.2306 0.049 Uiso 1 1 calc R
H3B H 0.0748 -0.0406 0.3005 0.049 Uiso 1 1 calc R
H3C H 0.0878 -0.1125 0.2785 0.049 Uiso 1 1 calc R
C4 C 0.27548(10) -0.11611(7) 0.22930(7) 0.0276(3) Uani 1 1 d .
H4A H 0.2583 -0.1600 0.2380 0.041 Uiso 1 1 calc R
H4B H 0.3384 -0.1125 0.2323 0.041 Uiso 1 1 calc R
H4C H 0.2559 -0.1047 0.1883 0.041 Uiso 1 1 calc R
C5 C 0.03715(10) 0.08803(9) 0.36086(9) 0.0388(4) Uani 1 1 d .
H5A H -0.0175 0.1098 0.3683 0.058 Uiso 1 1 calc R
H5B H 0.0459 0.0540 0.3907 0.058 Uiso 1 1 calc R
H5C H 0.0355 0.0697 0.3201 0.058 Uiso 1 1 calc R
C6 C 0.11627(10) 0.18958(8) 0.44118(7) 0.0314(3) Uani 1 1 d .
H6A H 0.0601 0.2108 0.4418 0.047 Uiso 1 1 calc R
H6B H 0.1622 0.2214 0.4456 0.047 Uiso 1 1 calc R
H6C H 0.1206 0.1590 0.4746 0.047 Uiso 1 1 calc R
C7 C 0.11183(11) 0.20765(8) 0.30632(7) 0.0367(4) Uani 1 1 d .
H7A H 0.1181 0.1875 0.2667 0.055 Uiso 1 1 calc R
H7B H 0.1551 0.2414 0.3113 0.055 Uiso 1 1 calc R
H7C H 0.0540 0.2261 0.3090 0.055 Uiso 1 1 calc R
C8 C 0.34194(11) 0.25462(7) 0.39630(8) 0.0343(4) Uani 1 1 d .
H8A H 0.3459 0.2409 0.4386 0.052 Uiso 1 1 calc R
H8B H 0.2839 0.2711 0.3875 0.052 Uiso 1 1 calc R
H8C H 0.3845 0.2882 0.3893 0.052 Uiso 1 1 calc R
C9 C 0.36146(11) 0.21730(7) 0.26622(7) 0.0313(3) Uani 1 1 d .
H9A H 0.3983 0.2551 0.2643 0.047 Uiso 1 1 calc R
H9B H 0.3022 0.2289 0.2547 0.047 Uiso 1 1 calc R
H9C H 0.3826 0.1848 0.2384 0.047 Uiso 1 1 calc R
C10 C 0.47542(9) 0.15521(7) 0.36347(7) 0.0272(3) Uani 1 1 d .
H10A H 0.5175 0.1881 0.3532 0.041 Uiso 1 1 calc R
H10B H 0.4865 0.1167 0.3399 0.041 Uiso 1 1 calc R
H10C H 0.4806 0.1454 0.4067 0.041 Uiso 1 1 calc R
C11 C 0.05295(10) -0.07825(8) 0.44304(8) 0.0348(4) Uani 1 1 d .
H11A H 0.0273 -0.0724 0.4025 0.052 Uiso 1 1 calc R
H11B H 0.0680 -0.0367 0.4604 0.052 Uiso 1 1 calc R
H11C H 0.0114 -0.0996 0.4690 0.052 Uiso 1 1 calc R
C12 C 0.18480(11) -0.15299(8) 0.51693(7) 0.0334(3) Uani 1 1 d .
H12A H 0.2077 -0.1161 0.5391 0.050 Uiso 1 1 calc R
H12B H 0.2292 -0.1861 0.5153 0.050 Uiso 1 1 calc R
H12C H 0.1343 -0.1696 0.5376 0.050 Uiso 1 1 calc R
C13 C 0.11854(12) -0.20305(8) 0.39747(9) 0.0404(4) Uani 1 1 d .
H13A H 0.0698 -0.2222 0.4183 0.061 Uiso 1 1 calc R
H13B H 0.1668 -0.2332 0.3973 0.061 Uiso 1 1 calc R
H13C H 0.1012 -0.1928 0.3557 0.061 Uiso 1 1 calc R
C14 C 0.42484(10) -0.16100(7) 0.46892(6) 0.0279(3) Uani 1 1 d .
H14A H 0.3791 -0.1792 0.4934 0.042 Uiso 1 1 calc R
H14B H 0.4421 -0.1196 0.4857 0.042 Uiso 1 1 calc R
H14C H 0.4746 -0.1897 0.4694 0.042 Uiso 1 1 calc R
C15 C 0.35751(10) -0.23081(7) 0.35655(7) 0.0291(3) Uani 1 1 d .
H15A H 0.3383 -0.2261 0.3143 0.044 Uiso 1 1 calc R
H15B H 0.3115 -0.2504 0.3798 0.044 Uiso 1 1 calc R
H15C H 0.4090 -0.2579 0.3586 0.044 Uiso 1 1 calc R
C16 C 0.47552(9) -0.11688(7) 0.34465(7) 0.0272(3) Uani 1 1 d .
H16A H 0.5257 -0.1451 0.3488 0.041 Uiso 1 1 calc R
H16B H 0.4905 -0.0745 0.3601 0.041 Uiso 1 1 calc R
H16C H 0.4581 -0.1137 0.3019 0.041 Uiso 1 1 calc R
C17 C 0.18600(10) 0.03576(8) 0.54248(7) 0.0307(3) Uani 1 1 d .
H17A H 0.1679 -0.0089 0.5426 0.046 Uiso 1 1 calc R
H17B H 0.1473 0.0603 0.5158 0.046 Uiso 1 1 calc R
H17C H 0.1838 0.0529 0.5836 0.046 Uiso 1 1 calc R
C18 C 0.35807(11) -0.00694(8) 0.56848(7) 0.0311(3) Uani 1 1 d .
H18A H 0.4197 -0.0002 0.5620 0.047 Uiso 1 1 calc R
H18B H 0.3440 -0.0520 0.5621 0.047 Uiso 1 1 calc R
H18C H 0.3442 0.0052 0.6099 0.047 Uiso 1 1 calc R
C19 C 0.32623(10) 0.12278(7) 0.53357(7) 0.0285(3) Uani 1 1 d .
H19A H 0.3210 0.1299 0.5771 0.043 Uiso 1 1 calc R
H19B H 0.2882 0.1523 0.5114 0.043 Uiso 1 1 calc R
H19C H 0.3860 0.1300 0.5220 0.043 Uiso 1 1 calc R

loop_
_atom_site_aniso_label
_atom_site_aniso_U_11
_atom_site_aniso_U_22
_atom_site_aniso_U_33
_atom_site_aniso_U_23
_atom_site_aniso_U_13
_atom_site_aniso_U_12
Ge1 0.01691(8) 0.01523(8) 0.01526(8) -0.00060(5) -0.00026(5) -0.00075(5)
P1 0.02119(17) 0.02051(17) 0.01643(16) -0.00132(13) 0.00005(13) -0.00058(13)
Si1 0.01722(17) 0.01498(16) 0.01592(17) -0.00066(13) 0.00187(13) 0.00152(13)
Si2 0.01630(17) 0.01846(18) 0.01445(16) -0.00053(13) -0.00061(13) 0.00197(13)
Si3 0.01589(17) 0.01950(18) 0.01882(17) -0.00296(14) -0.00207(13) -0.00193(13)
Si4 0.01495(16) 0.01522(17) 0.01771(17) -0.00070(13) 0.00148(13) -0.00129(12)
Si5 0.02098(19) 0.02192(19) 0.02236(19) 0.00046(15) 0.00323(15) 0.00654(14)
Si6 0.0272(2) 0.01481(17) 0.02030(18) -0.00135(14) 0.00511(15) -0.00212(14)
Si7 0.02041(19) 0.02123(18) 0.0265(2) 0.00059(15) 0.00545(15) -0.00515(14)
Si8 0.01970(18) 0.01722(17) 0.01900(18) -0.00050(14) 0.00136(14) 0.00212(13)
C1 0.0329(8) 0.0324(8) 0.0205(7) 0.0012(6) -0.0059(6) 0.0088(6)
C2 0.0206(7) 0.0238(7) 0.0221(7) -0.0022(5) 0.0037(5) 0.0002(5)
C3 0.0199(7) 0.0414(9) 0.0364(8) 0.0001(7) -0.0071(6) -0.0058(6)
C4 0.0368(8) 0.0236(7) 0.0221(7) -0.0068(6) -0.0012(6) 0.0002(6)
C5 0.0221(8) 0.0408(9) 0.0534(11) -0.0061(8) -0.0002(7) 0.0027(7)
C6 0.0348(8) 0.0305(8) 0.0293(8) -0.0034(6) 0.0081(6) 0.0097(6)
C7 0.0394(9) 0.0381(9) 0.0328(8) 0.0094(7) 0.0060(7) 0.0195(7)
C8 0.0469(10) 0.0209(7) 0.0357(8) -0.0082(6) 0.0112(7) -0.0048(6)
C9 0.0438(9) 0.0226(7) 0.0277(8) 0.0058(6) 0.0081(7) 0.0015(6)
C10 0.0235(7) 0.0281(7) 0.0301(7) -0.0028(6) 0.0032(6) -0.0084(6)
C11 0.0225(7) 0.0431(9) 0.0392(9) 0.0047(7) 0.0080(6) -0.0005(6)
C12 0.0349(8) 0.0330(8) 0.0327(8) 0.0094(7) 0.0082(7) -0.0023(7)
C13 0.0424(10) 0.0310(8) 0.0480(10) -0.0063(7) 0.0066(8) -0.0191(7)
C14 0.0274(7) 0.0323(8) 0.0240(7) 0.0017(6) -0.0019(6) 0.0063(6)
C15 0.0384(8) 0.0192(7) 0.0299(8) -0.0034(6) 0.0012(6) 0.0040(6)
C16 0.0214(7) 0.0311(8) 0.0295(7) 0.0012(6) 0.0052(6) 0.0036(6)
C17 0.0268(8) 0.0322(8) 0.0334(8) -0.0014(7) 0.0076(6) -0.0015(6)
C18 0.0376(9) 0.0369(8) 0.0187(7) 0.0033(6) -0.0026(6) 0.0050(7)
C19 0.0324(8) 0.0258(7) 0.0276(7) -0.0094(6) 0.0023(6) -0.0043(6)

loop_
_atom_type_symbol
_atom_type_description
_atom_type_scat_dispersion_real
_atom_type_scat_dispersion_imag
_atom_type_scat_source
C C 0.0033 0.0016 'International Tables Vol C Tables 4.2.6.8 and 6.1.1.4'
H H 0.0000 0.0000 'International Tables Vol C Tables 4.2.6.8 and 6.1.1.4'
Si Si 0.0817 0.0704 'International Tables Vol C Tables 4.2.6.8 and 6.1.1.4'
P P 0.1023 0.0942 'International Tables Vol C Tables 4.2.6.8 and 6.1.1.4'
Ge Ge 0.1547 1.8001 'International Tables Vol C Tables 4.2.6.8 and 6.1.1.4'

loop_
_geom_angle_atom_site_label_1
_geom_angle_atom_site_label_2
_geom_angle_atom_site_label_3
_geom_angle
P1 Ge1 Si1 102.163(19)
P1 Ge1 Si4 105.239(18)
Si1 Ge1 Si4 102.70(2)
C19 P1 C18 104.50(8)
C19 P1 C17 103.37(7)
C18 P1 C17 103.95(8)
C19 P1 Ge1 107.80(5)
C18 P1 Ge1 108.58(5)
C17 P1 Ge1 126.65(6)
Si2 Si1 Si5 109.98(3)
Si2 Si1 Si6 104.59(3)
Si5 Si1 Si6 107.23(2)
Si2 Si1 Ge1 94.89(2)
Si5 Si1 Ge1 131.41(2)
Si6 Si1 Ge1 105.70(2)
C2 Si2 C1 109.14(7)
C2 Si2 Si3 104.82(5)
C1 Si2 Si3 111.76(5)
C2 Si2 Si1 107.89(5)
C1 Si2 Si1 115.39(5)
Si3 Si2 Si1 107.26(2)
C3 Si3 C4 105.29(7)
C3 Si3 Si2 110.63(6)
C4 Si3 Si2 108.77(5)
C3 Si3 Si4 112.83(6)
C4 Si3 Si4 114.46(5)
Si2 Si3 Si4 104.88(2)
Si8 Si4 Si7 107.71(2)
Si8 Si4 Si3 108.59(3)
Si7 Si4 Si3 109.29(3)
Si8 Si4 Ge1 99.84(2)
Si7 Si4 Ge1 126.70(2)
Si3 Si4 Ge1 103.49(2)
C5 Si5 C6 107.36(8)
C5 Si5 C7 107.79(9)
C6 Si5 C7 106.32(8)
C5 Si5 Si1 113.91(6)
C6 Si5 Si1 112.66(6)
C7 Si5 Si1 108.45(6)
C10 Si6 C9 108.59(7)
C10 Si6 C8 108.10(8)
C9 Si6 C8 105.89(7)
C10 Si6 Si1 109.15(5)
C9 Si6 Si1 111.88(6)
C8 Si6 Si1 113.06(6)
C11 Si7 C13 105.82(8)
C11 Si7 C12 107.42(8)
C13 Si7 C12 106.15(8)
C11 Si7 Si4 114.48(6)
C13 Si7 Si4 110.40(6)
C12 Si7 Si4 112.05(6)
C14 Si8 C16 106.97(7)
C14 Si8 C15 108.52(7)
C16 Si8 C15 107.32(7)
C14 Si8 Si4 109.64(5)
C16 Si8 Si4 110.35(5)
C15 Si8 Si4 113.78(5)

loop_
_geom_bond_atom_site_label_1
_geom_bond_atom_site_label_2
_geom_bond_distance
Ge1 P1 2.3484(6)
Ge1 Si1 2.4533(6)
Ge1 Si4 2.4589(5)
P1 C19 1.8156(15)
P1 C18 1.8161(16)
P1 C17 1.8182(16)
Si1 Si2 2.3504(6)
Si1 Si5 2.3509(6)
Si1 Si6 2.3597(6)
Si2 C2 1.8872(14)
Si2 C1 1.8914(15)
Si2 Si3 2.3421(6)
Si3 C3 1.8823(15)
Si3 C4 1.8925(15)
Si3 Si4 2.3605(7)
Si4 Si8 2.3492(6)
Si4 Si7 2.3518(7)
Si5 C5 1.8696(17)
Si5 C6 1.8780(16)
Si5 C7 1.8780(16)
Si6 C10 1.8722(16)
Si6 C9 1.8811(15)
Si6 C8 1.8824(15)
Si7 C11 1.8767(16)
Si7 C13 1.8768(17)
Si7 C12 1.8813(17)
Si8 C14 1.8791(15)
Si8 C16 1.8792(15)
Si8 C15 1.8793(15)

loop_
_geom_torsion_atom_site_label_1
_geom_torsion_atom_site_label_2
_geom_torsion_atom_site_label_3
_geom_torsion_atom_site_label_4
_geom_torsion
Si1 Ge1 P1 C19 -59.16(6)
Si4 Ge1 P1 C19 -166.12(5)
Si1 Ge1 P1 C18 -171.83(6)
Si4 Ge1 P1 C18 81.21(6)
Si1 Ge1 P1 C17 63.63(7)
Si4 Ge1 P1 C17 -43.33(7)
P1 Ge1 Si1 Si2 -156.745(16)
Si4 Ge1 Si1 Si2 -47.83(2)
P1 Ge1 Si1 Si5 -34.56(3)
Si4 Ge1 Si1 Si5 74.36(3)
P1 Ge1 Si1 Si6 96.60(3)
Si4 Ge1 Si1 Si6 -154.485(17)
Si5 Si1 Si2 C2 158.58(5)
Si6 Si1 Si2 C2 43.72(5)
Ge1 Si1 Si2 C2 -63.91(5)
Si5 Si1 Si2 C1 36.27(6)
Si6 Si1 Si2 C1 -78.59(6)
Ge1 Si1 Si2 C1 173.78(6)
Si5 Si1 Si2 Si3 -88.98(3)
Si6 Si1 Si2 Si3 156.160(19)
Ge1 Si1 Si2 Si3 48.53(2)
C2 Si2 Si3 C3 -154.12(7)
C1 Si2 Si3 C3 -36.03(8)
Si1 Si2 Si3 C3 91.37(6)
C2 Si2 Si3 C4 -38.94(7)
C1 Si2 Si3 C4 79.15(7)
Si1 Si2 Si3 C4 -153.45(5)
C2 Si2 Si3 Si4 83.93(5)
C1 Si2 Si3 Si4 -157.98(5)
Si1 Si2 Si3 Si4 -30.58(2)
C3 Si3 Si4 Si8 131.93(6)
C4 Si3 Si4 Si8 11.55(6)
Si2 Si3 Si4 Si8 -107.57(2)
C3 Si3 Si4 Si7 14.69(6)
C4 Si3 Si4 Si7 -105.70(6)
Si2 Si3 Si4 Si7 135.19(2)
C3 Si3 Si4 Ge1 -122.64(6)
C4 Si3 Si4 Ge1 116.98(6)
Si2 Si3 Si4 Ge1 -2.14(2)
P1 Ge1 Si4 Si8 -109.42(3)
Si1 Ge1 Si4 Si8 144.01(2)
P1 Ge1 Si4 Si7 11.54(3)
Si1 Ge1 Si4 Si7 -95.03(3)
P1 Ge1 Si4 Si3 138.596(19)
Si1 Ge1 Si4 Si3 32.02(2)
Si2 Si1 Si5 C5 54.62(7)
Si6 Si1 Si5 C5 167.78(7)
Ge1 Si1 Si5 C5 -61.58(7)
Si2 Si1 Si5 C6 177.21(6)
Si6 Si1 Si5 C6 -69.63(6)
Ge1 Si1 Si5 C6 61.01(6)
Si2 Si1 Si5 C7 -65.39(7)
Si6 Si1 Si5 C7 47.77(7)
Ge1 Si1 Si5 C7 178.41(6)
Si2 Si1 Si6 C10 -82.44(6)
Si5 Si1 Si6 C10 160.79(5)
Ge1 Si1 Si6 C10 17.04(5)
Si2 Si1 Si6 C9 37.77(6)
Si5 Si1 Si6 C9 -79.00(6)
Ge1 Si1 Si6 C9 137.24(6)
Si2 Si1 Si6 C8 157.21(6)
Si5 Si1 Si6 C8 40.44(7)
Ge1 Si1 Si6 C8 -103.31(7)
Si8 Si4 Si7 C11 178.73(6)
Si3 Si4 Si7 C11 -63.48(7)
Ge1 Si4 Si7 C11 61.22(7)
Si8 Si4 Si7 C13 -62.00(7)
Si3 Si4 Si7 C13 55.80(7)
Ge1 Si4 Si7 C13 -179.50(7)
Si8 Si4 Si7 C12 56.09(6)
Si3 Si4 Si7 C12 173.89(6)
Ge1 Si4 Si7 C12 -61.41(6)
Si7 Si4 Si8 C14 -66.41(6)
Si3 Si4 Si8 C14 175.34(5)
Ge1 Si4 Si8 C14 67.39(6)
Si7 Si4 Si8 C16 176.01(5)
Si3 Si4 Si8 C16 57.77(6)
Ge1 Si4 Si8 C16 -50.18(6)
Si7 Si4 Si8 C15 55.31(6)
Si3 Si4 Si8 C15 -62.93(6)
Ge1 Si4 Si8 C15 -170.88(5)
